data_7704253
loop_
_publ_author_name
'Mikhalyova, Elena A.'
'Zeller, Matthias'
'Jasinski, Jerry P.'
'Butcher, Raymond J.'
'Carrella, Luca M.'
'Sedykh, Alexander E.'
'Gavrilenko, Konstantin S.'
'Smola, Sergey S.'
'Frasso, Michael'
'Cazorla, Sebastian Calderon'
'Perera, Kuluni'
'Shi, Anni'
'Ranjbar, Habib G.'
'Smith, Casey'
'Deac, Alexandru'
'Liu, Youlin'
'McGee, Sean M.'
'Dotsenko, Vladimir P.'
'Kumke, Michael U.'
'M\"uller-Buschbaum, Klaus'
'Rentschler, Eva'
'Addison, Anthony W.'
'Pavlishchuk, Vitaly V.'

_publ_section_title
;
 Combination of single-molecule magnet behaviour and luminescence
 properties in a new series of lanthanide complexes with
 tris(pyrazolyl)borate and oligo(\b-diketonate) ligands.
;
_journal_issue 23
_journal_name_full 'Dalton transactions (Cambridge, England : 2003)'
_journal_page_first 7774
_journal_page_last 7789
_journal_paper_doi 10.1039/d0dt00600a
_journal_volume 49
_journal_year 2020
_chemical_formula_moiety 'C52 H56 B4 N24 O4 Tb2, 3(C7 H8)'
_chemical_formula_sum 'C73 H80 B4 N24 O4 Tb2'
_chemical_formula_weight 1718.69
_space_group_crystal_system monoclinic
_space_group_IT_number 15
_space_group_name_Hall '-C 2yc'
_space_group_name_H-M_alt 'C 1 2/c 1'
_atom_sites_solution_hydrogens geom
_atom_sites_solution_primary direct
_atom_sites_solution_secondary difmap
_audit_creation_method SHELXL-2018/3
_audit_update_record
;
2020-01-23 deposited with the CCDC.	2020-04-30 downloaded from the CCDC.
;
_cell_angle_alpha 90
_cell_angle_beta 90.8372(11)
_cell_angle_gamma 90
_cell_formula_units_Z 4
_cell_length_a 33.3788(8)
_cell_length_b 16.0649(5)
_cell_length_c 14.8904(4)
_cell_measurement_reflns_used 9425
_cell_measurement_temperature 150(2)
_cell_measurement_theta_max 32.9396
_cell_measurement_theta_min 3.0126
_cell_volume 7983.8(4)
_computing_cell_refinement 'SAINT V8.38A (Bruker, 2016)'
_computing_data_collection 'Apex3 v2017.3-0 (Bruker, 2016)'
_computing_data_reduction 'SAINT V8.38A (Bruker, 2016)'
_computing_structure_refinement
;  
SHELXL-2018/3 (Sheldrick, 2015, 2018), 
SHELXLE Rev909 (H\"ubschle et al., 2011)
;
_computing_structure_solution 'SHELXS-97 (Sheldrick, 2008)'
_diffrn_ambient_temperature 150(2)
_diffrn_measured_fraction_theta_full 0.996
_diffrn_measured_fraction_theta_max 0.949
_diffrn_measurement_device_type 'Bruker AXS D8 Quest CMOS diffractometer'
_diffrn_measurement_method 'omega and phi scans'
_diffrn_radiation_monochromator 'Triumph curved graphite crystal'
_diffrn_radiation_type MoK\a
_diffrn_radiation_wavelength 0.71073
_diffrn_reflns_av_R_equivalents 0.0416
_diffrn_reflns_av_unetI/netI 0.0566
_diffrn_reflns_Laue_measured_fraction_full 0.996
_diffrn_reflns_Laue_measured_fraction_max 0.949
_diffrn_reflns_limit_h_max 51
_diffrn_reflns_limit_h_min -35
_diffrn_reflns_limit_k_max 18
_diffrn_reflns_limit_k_min -24
_diffrn_reflns_limit_l_max 22
_diffrn_reflns_limit_l_min -22
_diffrn_reflns_number 44843
_diffrn_reflns_point_group_measured_fraction_full 0.996
_diffrn_reflns_point_group_measured_fraction_max 0.949
_diffrn_reflns_theta_full 25.242
_diffrn_reflns_theta_max 33.185
_diffrn_reflns_theta_min 3.069
_diffrn_source 'sealed tube X-ray source'
_exptl_absorpt_coefficient_mu 1.820
_exptl_absorpt_correction_T_max 0.7465
_exptl_absorpt_correction_T_min 0.6247
_exptl_absorpt_correction_type multi-scan
_exptl_absorpt_process_details
;
SADABS 2016/2: Krause, L., Herbst-Irmer, R., Sheldrick G.M. & Stalke D.
(2015). J. Appl. Cryst. 48 3-10.
;
_exptl_crystal_colour colourless
_exptl_crystal_density_diffrn 1.430
_exptl_crystal_description block
_exptl_crystal_F_000 3472
_exptl_crystal_size_max 0.280
_exptl_crystal_size_mid 0.140
_exptl_crystal_size_min 0.088
_refine_diff_density_max 2.417
_refine_diff_density_min -1.122
_refine_diff_density_rms 0.133
_refine_ls_extinction_method none
_refine_ls_goodness_of_fit_ref 1.015
_refine_ls_hydrogen_treatment constr
_refine_ls_matrix_type full
_refine_ls_number_parameters 518
_refine_ls_number_reflns 14515
_refine_ls_number_restraints 57
_refine_ls_restrained_S_all 1.016
_refine_ls_R_factor_all 0.0686
_refine_ls_R_factor_gt 0.0383
_refine_ls_shift/su_max 0.002
_refine_ls_shift/su_mean 0.000
_refine_ls_structure_factor_coef Fsqd
_refine_ls_weighting_details 'w=1/[\s^2^(Fo^2^)+(0.0299P)^2^+21.0119P] where P=(Fo^2^+2Fc^2^)/3'
_refine_ls_weighting_scheme calc
_refine_ls_wR_factor_gt 0.0748
_refine_ls_wR_factor_ref 0.0849
_reflns_Friedel_coverage 0.000
_reflns_number_gt 10581
_reflns_number_total 14515
_reflns_threshold_expression 'I > 2\s(I)'
_cod_data_source_file d0dt00600a4.cif
_cod_data_source_block LM150512d_0m
_cod_depositor_comments 'Adding full bibliography for 7704247--7704266.cif.'
_cod_original_sg_symbol_H-M 'C 2/c'
_cod_database_code 7704253
_shelx_shelxl_version_number 2018/3
_shelx_space_group_comment
;
The symmetry employed for this shelxl refinement is uniquely defined
by the following loop, which should always be used as a source of
symmetry information in preference to the above space-group names.
They are only intended as comments.
;
_shelx_estimated_absorpt_t_min 0.630
_shelx_estimated_absorpt_t_max 0.856

loop_
_space_group_symop_operation_xyz
'x, y, z'
'-x, y, -z+1/2'
'x+1/2, y+1/2, z'
'-x+1/2, y+1/2, -z+1/2'
'-x, -y, -z'
'x, -y, z-1/2'
'-x+1/2, -y+1/2, -z'
'x+1/2, -y+1/2, z-1/2'

loop_
_atom_site_label
_atom_site_type_symbol
_atom_site_fract_x
_atom_site_fract_y
_atom_site_fract_z
_atom_site_U_iso_or_equiv
_atom_site_adp_type
_atom_site_occupancy
_atom_site_site_symmetry_order
_atom_site_calc_flag
_atom_site_refinement_flags_posn
_atom_site_refinement_flags_adp
_atom_site_refinement_flags_occupancy
_atom_site_disorder_assembly
_atom_site_disorder_group
Tb1 Tb 0.13346(2) 0.33695(2) 0.08862(2) 0.01495(4) Uani 1 1 d . . . . .
O1 O 0.12679(5) 0.35002(12) -0.06397(11) 0.0208(4) Uani 1 1 d . . . . .
O2 O 0.06700(5) 0.35414(13) 0.05738(12) 0.0239(4) Uani 1 1 d . . . . .
B1 B 0.13886(10) 0.1236(2) 0.1806(2) 0.0263(6) Uani 1 1 d . . . . .
H1 H 0.140111 0.065620 0.204791 0.032 Uiso 1 1 calc R U . . .
B2 B 0.19640(9) 0.51718(19) 0.13530(18) 0.0194(5) Uani 1 1 d . . . . .
H2 H 0.214020 0.566246 0.148058 0.023 Uiso 1 1 calc R U . . .
N1 N 0.10348(6) 0.17052(13) 0.22519(14) 0.0203(4) Uani 1 1 d . . . . .
N2 N 0.09635(7) 0.25274(16) 0.20307(15) 0.0267(5) Uani 1 1 d . . . . .
N3 N 0.17855(7) 0.16759(14) 0.20165(14) 0.0222(4) Uani 1 1 d . . . . .
N4 N 0.18602(7) 0.24583(14) 0.16941(14) 0.0218(4) Uani 1 1 d . . . . .
N5 N 0.18619(6) 0.47327(14) 0.22416(13) 0.0190(4) Uani 1 1 d . . . . .
N6 N 0.15817(7) 0.41097(14) 0.22838(13) 0.0201(4) Uani 1 1 d . . . . .
N7 N 0.13316(7) 0.11979(15) 0.07763(16) 0.0264(5) Uani 1 1 d . . . . .
N8 N 0.13144(7) 0.19021(15) 0.02536(16) 0.0264(5) Uani 1 1 d . . . . .
N9 N 0.15692(6) 0.54686(13) 0.09117(13) 0.0181(4) Uani 1 1 d . . . . .
N10 N 0.12720(6) 0.49238(14) 0.06856(14) 0.0207(4) Uani 1 1 d . . . . .
N11 N 0.21816(6) 0.45626(13) 0.07204(13) 0.0177(4) Uani 1 1 d . . . . .
N12 N 0.19941(6) 0.38679(13) 0.03985(13) 0.0174(4) Uani 1 1 d . . . . .
C15 C 0.15643(9) 0.38965(19) 0.31491(17) 0.0279(6) Uani 1 1 d . . . . .
H15 H 0.139373 0.347720 0.338051 0.034 Uiso 1 1 calc R U . . .
C16 C 0.18295(10) 0.4371(2) 0.36667(18) 0.0357(7) Uani 1 1 d . . . . .
H16 H 0.187484 0.433924 0.429711 0.043 Uiso 1 1 calc R U . . .
C17 C 0.20116(9) 0.48952(19) 0.30658(17) 0.0270(6) Uani 1 1 d . . . . .
H17 H 0.220907 0.530184 0.320913 0.032 Uiso 1 1 calc R U . . .
C18 C 0.14575(8) 0.62542(17) 0.06942(17) 0.0227(5) Uani 1 1 d . . . . .
H18 H 0.161285 0.674288 0.078770 0.027 Uiso 1 1 calc R U . . .
C19 C 0.10804(9) 0.62213(18) 0.03149(19) 0.0276(6) Uani 1 1 d . . . . .
H19 H 0.092389 0.667304 0.009398 0.033 Uiso 1 1 calc R U . . .
C20 C 0.09777(8) 0.53849(17) 0.03244(19) 0.0249(5) Uani 1 1 d . . . . .
H20 H 0.073053 0.516785 0.010334 0.030 Uiso 1 1 calc R U . . .
C21 C 0.25544(8) 0.46052(18) 0.03949(18) 0.0251(6) Uani 1 1 d . . . . .
H21 H 0.274393 0.503178 0.052246 0.030 Uiso 1 1 calc R U . . .
C22 C 0.26168(8) 0.39272(19) -0.01554(19) 0.0272(6) Uani 1 1 d . . . . .
H22 H 0.285186 0.379050 -0.047583 0.033 Uiso 1 1 calc R U . . .
C23 C 0.22583(8) 0.34906(17) -0.01345(17) 0.0224(5) Uani 1 1 d . . . . .
H23 H 0.220698 0.299002 -0.045585 0.027 Uiso 1 1 calc R U . . .
C24 C 0.22289(8) 0.26530(18) 0.19841(18) 0.0254(6) Uani 1 1 d . . . . .
H24 H 0.236039 0.316352 0.185878 0.031 Uiso 1 1 calc R U . . .
C25 C 0.23961(9) 0.20078(19) 0.24960(19) 0.0290(6) Uani 1 1 d . . . . .
H25 H 0.265305 0.199041 0.277829 0.035 Uiso 1 1 calc R U . . .
C26 C 0.21047(9) 0.14056(19) 0.24977(19) 0.0278(6) Uani 1 1 d . . . . .
H26 H 0.212483 0.088189 0.279125 0.033 Uiso 1 1 calc R U . . .
C27 C 0.13101(10) 0.1630(2) -0.0601(2) 0.0349(7) Uani 1 1 d . . . . .
H27 H 0.129709 0.198161 -0.111327 0.042 Uiso 1 1 calc R U . . .
C28 C 0.13274(11) 0.0768(2) -0.0634(2) 0.0421(8) Uani 1 1 d . . . . .
H28 H 0.132972 0.042523 -0.115361 0.051 Uiso 1 1 calc R U . . .
C29 C 0.13403(10) 0.0518(2) 0.0245(2) 0.0373(7) Uani 1 1 d . . . . .
H29 H 0.135335 -0.004190 0.044822 0.045 Uiso 1 1 calc R U . . .
C30 C 0.06420(9) 0.2741(2) 0.2502(2) 0.0337(7) Uani 1 1 d . . . . .
H30 H 0.051965 0.327509 0.248562 0.040 Uiso 1 1 calc R U . . .
C31 C 0.05106(10) 0.2078(2) 0.3018(2) 0.0420(8) Uani 1 1 d . . . . .
H31 H 0.028965 0.206596 0.341326 0.050 Uiso 1 1 calc R U . . .
C32 C 0.07723(10) 0.1441(2) 0.2830(2) 0.0387(8) Uani 1 1 d . . . . .
H32 H 0.076356 0.089701 0.307939 0.046 Uiso 1 1 calc R U . . .
C33 C 0.11246(10) 0.3722(2) -0.21684(19) 0.0369(7) Uani 1 1 d . . . . .
H33A H 0.139616 0.349949 -0.222985 0.055 Uiso 1 1 calc R U . . .
H33B H 0.112407 0.431645 -0.231812 0.055 Uiso 1 1 calc R U . . .
H33C H 0.094158 0.342565 -0.257729 0.055 Uiso 1 1 calc R U . . .
C34 C 0.09896(8) 0.36081(17) -0.12157(17) 0.0228(5) Uani 1 1 d . . . . .
C35 C 0.05759(8) 0.36175(18) -0.10138(18) 0.0235(5) Uani 1 1 d . . . . .
C36 C 0.04426(8) 0.35750(18) -0.01232(19) 0.0244(5) Uani 1 1 d . . . . .
C37 C -0.00011(9) 0.3587(3) 0.0068(2) 0.0431(9) Uani 1 1 d . . . . .
H37A H -0.005358 0.398190 0.055409 0.065 Uiso 1 1 calc R U . . .
H37B H -0.008752 0.302904 0.024890 0.065 Uiso 1 1 calc R U . . .
H37C H -0.014969 0.375685 -0.047362 0.065 Uiso 1 1 calc R U . . .
C38 C 0.02780(8) 0.36369(19) -0.17704(19) 0.0264(6) Uani 1 1 d . . . . .
C39 C 0.01377(10) 0.2907(2) -0.2140(2) 0.0360(7) Uani 1 1 d . . . . .
H39 H 0.022933 0.239133 -0.190221 0.043 Uiso 1 1 calc R U . . .
C40 C 0.01367(12) 0.4371(2) -0.2141(3) 0.0510(11) Uani 1 1 d . . . . .
H40 H 0.022749 0.488715 -0.190071 0.061 Uiso 1 1 calc R U . . .
C43 C 0.12951(16) 0.8437(2) 0.1096(4) 0.0728(16) Uani 1 1 d D . . . .
C44 C 0.1284(2) 0.8320(3) 0.0200(4) 0.0786(18) Uani 1 1 d D . . . .
H44 H 0.102723 0.828753 -0.008259 0.094 Uiso 1 1 calc R U . . .
C45 C 0.1589(2) 0.8249(3) -0.0299(4) 0.0834(18) Uani 1 1 d D . . . .
H45 H 0.155377 0.816135 -0.092639 0.100 Uiso 1 1 calc R U . . .
C46 C 0.19499(19) 0.8296(3) 0.0048(4) 0.0740(15) Uani 1 1 d D . . . .
H46 H 0.217081 0.823751 -0.034223 0.089 Uiso 1 1 calc R U . . .
C47 C 0.20272(17) 0.8423(3) 0.0939(4) 0.0763(16) Uani 1 1 d D . . . .
H47 H 0.229352 0.846040 0.116993 0.092 Uiso 1 1 calc R U . . .
C48 C 0.1683(2) 0.8500(3) 0.1520(3) 0.0814(19) Uani 1 1 d D . . . .
H48 H 0.171254 0.858765 0.214869 0.098 Uiso 1 1 calc R U . . .
C49 C 0.0921(3) 0.8509(5) 0.1611(8) 0.189(6) Uani 1 1 d D . . . .
H49A H 0.088905 0.908463 0.181671 0.283 Uiso 1 1 calc R U . . .
H49B H 0.093447 0.813645 0.213163 0.283 Uiso 1 1 calc R U . . .
H49C H 0.069241 0.835487 0.122639 0.283 Uiso 1 1 calc R U . . .
C50 C 0.0106(5) 0.0446(9) 0.0148(11) 0.108(4) Uani 0.5 1 d D U P A -1
C51 C 0.0025(7) 0.0162(12) 0.0988(13) 0.125(4) Uani 0.5 1 d D U P A -1
H51 H 0.010372 0.046413 0.151041 0.150 Uiso 0.5 1 calc R U P A -1
C52 C -0.0167(5) -0.0556(10) 0.1040(13) 0.133(4) Uani 0.5 1 d D U P A -1
H52 H -0.022526 -0.079132 0.160844 0.159 Uiso 0.5 1 calc R U P A -1
C53 C -0.0277(5) -0.0936(11) 0.0307(14) 0.128(4) Uani 0.5 1 d D U P A -1
H53 H -0.041716 -0.144380 0.039575 0.154 Uiso 0.5 1 calc R U P A -1
C54 C -0.0221(5) -0.0713(11) -0.0607(12) 0.124(4) Uani 0.5 1 d D U P A -1
H54 H -0.032044 -0.102016 -0.110805 0.149 Uiso 0.5 1 calc R U P A -1
C55 C 0.0015(7) 0.0063(11) -0.0668(13) 0.113(4) Uani 0.5 1 d D U P A -1
H55 H 0.009815 0.028590 -0.122637 0.135 Uiso 0.5 1 calc R U P A -1
C56 C 0.0290(4) 0.1292(9) 0.0204(13) 0.118(5) Uani 0.5 1 d D U P A -1
H56A H 0.056623 0.126715 -0.000730 0.177 Uiso 0.5 1 calc R U P A -1
H56B H 0.028894 0.148438 0.082852 0.177 Uiso 0.5 1 calc R U P A -1
H56C H 0.013493 0.167936 -0.017234 0.177 Uiso 0.5 1 calc R U P A -1

loop_
_atom_site_aniso_label
_atom_site_aniso_U_11
_atom_site_aniso_U_22
_atom_site_aniso_U_33
_atom_site_aniso_U_23
_atom_site_aniso_U_13
_atom_site_aniso_U_12
Tb1 0.01463(5) 0.01614(6) 0.01398(5) -0.00017(5) -0.00342(3) 0.00032(5)
O1 0.0187(9) 0.0270(10) 0.0165(8) 0.0007(7) -0.0046(6) -0.0014(7)
O2 0.0174(9) 0.0358(11) 0.0185(8) 0.0031(8) -0.0029(7) 0.0007(8)
B1 0.0274(16) 0.0180(15) 0.0334(17) 0.0054(12) -0.0011(12) -0.0001(12)
B2 0.0206(13) 0.0196(14) 0.0180(12) -0.0034(11) -0.0015(10) -0.0012(11)
N1 0.0197(10) 0.0192(11) 0.0219(10) 0.0030(8) -0.0017(8) 0.0016(8)
N2 0.0225(11) 0.0314(13) 0.0262(11) 0.0028(10) 0.0028(9) -0.0003(10)
N3 0.0235(11) 0.0217(11) 0.0213(10) 0.0048(9) -0.0003(8) 0.0027(9)
N4 0.0236(11) 0.0185(11) 0.0231(11) 0.0028(9) -0.0034(8) 0.0031(8)
N5 0.0196(10) 0.0213(11) 0.0160(9) -0.0044(8) -0.0019(7) -0.0010(8)
N6 0.0258(11) 0.0199(11) 0.0145(9) -0.0010(8) -0.0005(8) -0.0018(9)
N7 0.0274(12) 0.0174(11) 0.0342(13) -0.0005(9) -0.0038(10) -0.0018(9)
N8 0.0328(13) 0.0184(11) 0.0277(12) -0.0032(9) -0.0064(9) 0.0009(10)
N9 0.0221(10) 0.0164(10) 0.0159(9) -0.0018(8) -0.0005(8) 0.0005(8)
N10 0.0208(10) 0.0167(10) 0.0245(11) 0.0002(8) -0.0051(8) 0.0008(8)
N11 0.0168(10) 0.0197(10) 0.0165(9) 0.0000(8) -0.0013(7) -0.0021(8)
N12 0.0172(10) 0.0173(10) 0.0176(9) -0.0015(8) -0.0024(7) 0.0008(8)
C15 0.0336(15) 0.0332(16) 0.0170(12) 0.0001(11) 0.0014(10) -0.0053(12)
C16 0.0445(18) 0.049(2) 0.0138(12) -0.0026(12) -0.0017(11) -0.0100(15)
C17 0.0304(14) 0.0334(16) 0.0169(11) -0.0072(11) -0.0041(10) -0.0057(12)
C18 0.0294(14) 0.0174(13) 0.0212(12) 0.0006(10) -0.0001(10) 0.0002(10)
C19 0.0308(15) 0.0213(14) 0.0304(14) 0.0008(11) -0.0026(11) 0.0075(11)
C20 0.0209(13) 0.0224(13) 0.0314(14) -0.0007(11) -0.0057(10) 0.0045(10)
C21 0.0178(12) 0.0294(15) 0.0280(13) 0.0020(11) 0.0004(10) -0.0040(10)
C22 0.0214(13) 0.0327(16) 0.0276(14) -0.0021(12) 0.0070(10) 0.0018(11)
C23 0.0256(13) 0.0225(14) 0.0192(11) -0.0038(10) -0.0003(9) 0.0042(10)
C24 0.0221(13) 0.0262(14) 0.0277(13) 0.0003(11) -0.0074(10) 0.0012(11)
C25 0.0259(14) 0.0311(16) 0.0297(14) 0.0036(12) -0.0088(11) 0.0068(12)
C26 0.0285(14) 0.0270(14) 0.0279(14) 0.0075(11) -0.0030(11) 0.0064(11)
C27 0.0470(19) 0.0297(16) 0.0277(14) -0.0092(13) -0.0103(13) 0.0011(14)
C28 0.055(2) 0.0314(18) 0.0400(18) -0.0158(14) -0.0120(15) 0.0024(15)
C29 0.0367(17) 0.0208(15) 0.054(2) -0.0085(14) -0.0064(14) -0.0034(12)
C30 0.0257(15) 0.0421(18) 0.0336(15) 0.0018(13) 0.0068(12) 0.0046(13)
C31 0.0335(17) 0.051(2) 0.0420(18) 0.0096(16) 0.0146(14) -0.0012(15)
C32 0.0334(17) 0.042(2) 0.0406(18) 0.0178(15) 0.0086(13) -0.0092(14)
C33 0.0344(17) 0.057(2) 0.0189(13) 0.0060(14) -0.0042(11) -0.0108(15)
C34 0.0269(13) 0.0236(13) 0.0178(11) 0.0011(10) -0.0069(10) -0.0054(10)
C35 0.0230(13) 0.0257(13) 0.0217(12) 0.0015(10) -0.0093(10) -0.0005(10)
C36 0.0190(12) 0.0272(14) 0.0269(13) 0.0020(11) -0.0064(10) 0.0004(10)
C37 0.0192(14) 0.072(3) 0.0376(17) 0.0045(17) -0.0047(12) 0.0016(15)
C38 0.0236(13) 0.0302(15) 0.0250(13) 0.0027(11) -0.0109(10) -0.0021(11)
C39 0.0404(18) 0.0252(15) 0.0419(17) 0.0023(13) -0.0232(14) -0.0001(13)
C40 0.074(3) 0.0239(16) 0.053(2) -0.0019(15) -0.0459(19) -0.0036(16)
C43 0.077(4) 0.023(2) 0.120(5) 0.018(2) 0.031(3) 0.003(2)
C44 0.122(5) 0.029(2) 0.084(4) 0.016(2) -0.034(4) -0.018(3)
C45 0.127(6) 0.040(3) 0.083(4) 0.014(3) -0.025(4) -0.015(3)
C46 0.101(4) 0.042(3) 0.079(4) 0.024(2) 0.011(3) -0.005(3)
C47 0.072(3) 0.049(3) 0.108(4) 0.030(3) -0.027(3) -0.014(2)
C48 0.159(6) 0.031(2) 0.054(3) 0.0084(19) -0.008(3) -0.003(3)
C49 0.147(8) 0.082(5) 0.341(16) 0.051(7) 0.124(10) 0.030(5)
C50 0.083(8) 0.078(9) 0.164(11) -0.004(7) 0.022(8) 0.012(7)
C51 0.100(8) 0.096(10) 0.181(11) 0.015(8) 0.029(8) 0.031(8)
C52 0.106(8) 0.101(10) 0.191(12) 0.002(8) 0.014(8) 0.032(7)
C53 0.093(8) 0.104(10) 0.187(12) -0.005(8) 0.008(9) 0.033(8)
C54 0.090(8) 0.099(10) 0.183(12) -0.012(9) 0.003(9) 0.030(7)
C55 0.091(8) 0.086(10) 0.162(12) -0.003(8) 0.010(9) 0.020(7)
C56 0.061(7) 0.108(11) 0.186(15) -0.012(11) 0.024(9) 0.003(8)

loop_
_atom_type_symbol
_atom_type_description
_atom_type_scat_dispersion_real
_atom_type_scat_dispersion_imag
_atom_type_scat_source
C C 0.0033 0.0016 'International Tables Vol C Tables 4.2.6.8 and 6.1.1.4'
H H 0.0000 0.0000 'International Tables Vol C Tables 4.2.6.8 and 6.1.1.4'
B B 0.0013 0.0007 'International Tables Vol C Tables 4.2.6.8 and 6.1.1.4'
N N 0.0061 0.0033 'International Tables Vol C Tables 4.2.6.8 and 6.1.1.4'
O O 0.0106 0.0060 'International Tables Vol C Tables 4.2.6.8 and 6.1.1.4'
Tb Tb -0.1723 4.1537 'International Tables Vol C Tables 4.2.6.8 and 6.1.1.4'

loop_
_geom_angle_atom_site_label_1
_geom_angle_atom_site_label_2
_geom_angle_atom_site_label_3
_geom_angle
_geom_angle_site_symmetry_1
_geom_angle_site_symmetry_3
_geom_angle_publ_flag
O2 Tb1 O1 72.89(6) . . ?
O2 Tb1 N12 140.63(7) . . ?
O1 Tb1 N12 75.63(6) . . ?
O2 Tb1 N2 73.49(7) . . ?
O1 Tb1 N2 132.83(7) . . ?
N12 Tb1 N2 145.67(7) . . ?
O2 Tb1 N10 77.12(7) . . ?
O1 Tb1 N10 77.59(7) . . ?
N12 Tb1 N10 73.50(7) . . ?
N2 Tb1 N10 124.87(8) . . ?
O2 Tb1 N6 114.64(7) . . ?
O1 Tb1 N6 143.19(7) . . ?
N12 Tb1 N6 78.88(7) . . ?
N2 Tb1 N6 81.55(7) . . ?
N10 Tb1 N6 69.94(7) . . ?
O2 Tb1 N8 90.93(7) . . ?
O1 Tb1 N8 73.46(7) . . ?
N12 Tb1 N8 102.21(7) . . ?
N2 Tb1 N8 75.01(8) . . ?
N10 Tb1 N8 150.83(7) . . ?
N6 Tb1 N8 138.55(7) . . ?
O2 Tb1 N4 145.19(7) . . ?
O1 Tb1 N4 124.93(7) . . ?
N12 Tb1 N4 73.51(7) . . ?
N2 Tb1 N4 73.51(7) . . ?
N10 Tb1 N4 132.36(7) . . ?
N6 Tb1 N4 70.72(7) . . ?
N8 Tb1 N4 70.07(7) . . ?
C34 O1 Tb1 138.07(17) . . ?
C36 O2 Tb1 137.42(18) . . ?
N3 B1 N7 108.4(2) . . ?
N3 B1 N1 110.4(2) . . ?
N7 B1 N1 111.1(2) . . ?
N3 B1 H1 109.0 . . ?
N7 B1 H1 109.0 . . ?
N1 B1 H1 109.0 . . ?
N9 B2 N5 108.0(2) . . ?
N9 B2 N11 110.0(2) . . ?
N5 B2 N11 110.2(2) . . ?
N9 B2 H2 109.5 . . ?
N5 B2 H2 109.5 . . ?
N11 B2 H2 109.5 . . ?
C32 N1 N2 110.6(2) . . ?
C32 N1 B1 130.0(3) . . ?
N2 N1 B1 119.3(2) . . ?
C30 N2 N1 104.9(2) . . ?
C30 N2 Tb1 128.7(2) . . ?
N1 N2 Tb1 126.23(16) . . ?
C26 N3 N4 109.6(2) . . ?
C26 N3 B1 129.5(2) . . ?
N4 N3 B1 120.9(2) . . ?
C24 N4 N3 105.9(2) . . ?
C24 N4 Tb1 129.60(18) . . ?
N3 N4 Tb1 124.07(16) . . ?
C17 N5 N6 110.2(2) . . ?
C17 N5 B2 127.6(2) . . ?
N6 N5 B2 122.17(19) . . ?
C15 N6 N5 105.7(2) . . ?
C15 N6 Tb1 131.01(19) . . ?
N5 N6 Tb1 121.37(14) . . ?
C29 N7 N8 109.6(2) . . ?
C29 N7 B1 127.7(3) . . ?
N8 N7 B1 122.2(2) . . ?
C27 N8 N7 105.5(2) . . ?
C27 N8 Tb1 130.7(2) . . ?
N7 N8 Tb1 123.62(17) . . ?
C18 N9 N10 110.1(2) . . ?
C18 N9 B2 128.4(2) . . ?
N10 N9 B2 121.5(2) . . ?
C20 N10 N9 105.8(2) . . ?
C20 N10 Tb1 130.91(18) . . ?
N9 N10 Tb1 123.25(15) . . ?
C21 N11 N12 109.7(2) . . ?
C21 N11 B2 129.3(2) . . ?
N12 N11 B2 121.0(2) . . ?
C23 N12 N11 106.0(2) . . ?
C23 N12 Tb1 128.80(17) . . ?
N11 N12 Tb1 124.78(15) . . ?
N6 C15 C16 111.0(3) . . ?
N6 C15 H15 124.5 . . ?
C16 C15 H15 124.5 . . ?
C17 C16 C15 105.0(2) . . ?
C17 C16 H16 127.5 . . ?
C15 C16 H16 127.5 . . ?
N5 C17 C16 108.2(2) . . ?
N5 C17 H17 125.9 . . ?
C16 C17 H17 125.9 . . ?
N9 C18 C19 108.1(2) . . ?
N9 C18 H18 126.0 . . ?
C19 C18 H18 126.0 . . ?
C18 C19 C20 105.0(2) . . ?
C18 C19 H19 127.5 . . ?
C20 C19 H19 127.5 . . ?
N10 C20 C19 111.1(2) . . ?
N10 C20 H20 124.4 . . ?
C19 C20 H20 124.4 . . ?
N11 C21 C22 108.8(2) . . ?
N11 C21 H21 125.6 . . ?
C22 C21 H21 125.6 . . ?
C21 C22 C23 104.4(2) . . ?
C21 C22 H22 127.8 . . ?
C23 C22 H22 127.8 . . ?
N12 C23 C22 111.1(2) . . ?
N12 C23 H23 124.5 . . ?
C22 C23 H23 124.5 . . ?
N4 C24 C25 111.2(3) . . ?
N4 C24 H24 124.4 . . ?
C25 C24 H24 124.4 . . ?
C26 C25 C24 104.3(2) . . ?
C26 C25 H25 127.9 . . ?
C24 C25 H25 127.9 . . ?
N3 C26 C25 109.1(2) . . ?
N3 C26 H26 125.5 . . ?
C25 C26 H26 125.5 . . ?
N8 C27 C28 111.0(3) . . ?
N8 C27 H27 124.5 . . ?
C28 C27 H27 124.5 . . ?
C29 C28 C27 105.0(3) . . ?
C29 C28 H28 127.5 . . ?
C27 C28 H28 127.5 . . ?
N7 C29 C28 108.8(3) . . ?
N7 C29 H29 125.6 . . ?
C28 C29 H29 125.6 . . ?
N2 C30 C31 110.9(3) . . ?
N2 C30 H30 124.6 . . ?
C31 C30 H30 124.6 . . ?
C32 C31 C30 104.5(3) . . ?
C32 C31 H31 127.7 . . ?
C30 C31 H31 127.7 . . ?
N1 C32 C31 109.0(3) . . ?
N1 C32 H32 125.5 . . ?
C31 C32 H32 125.5 . . ?
C34 C33 H33A 109.5 . . ?
C34 C33 H33B 109.5 . . ?
H33A C33 H33B 109.5 . . ?
C34 C33 H33C 109.5 . . ?
H33A C33 H33C 109.5 . . ?
H33B C33 H33C 109.5 . . ?
O1 C34 C35 124.4(2) . . ?
O1 C34 C33 115.3(3) . . ?
C35 C34 C33 120.3(2) . . ?
C36 C35 C34 121.5(2) . . ?
C36 C35 C38 119.8(2) . . ?
C34 C35 C38 118.7(2) . . ?
O2 C36 C35 125.1(3) . . ?
O2 C36 C37 114.8(3) . . ?
C35 C36 C37 120.1(2) . . ?
C36 C37 H37A 109.5 . . ?
C36 C37 H37B 109.5 . . ?
H37A C37 H37B 109.5 . . ?
C36 C37 H37C 109.5 . . ?
H37A C37 H37C 109.5 . . ?
H37B C37 H37C 109.5 . . ?
C39 C38 C40 117.1(3) . . ?
C39 C38 C35 120.3(3) . . ?
C40 C38 C35 122.6(3) . . ?
C38 C39 C39 121.47(17) . 2_554 ?
C38 C39 H39 119.3 . . ?
C39 C39 H39 119.3 2_554 . ?
C38 C40 C40 121.40(17) . 2_554 ?
C38 C40 H40 119.3 . . ?
C40 C40 H40 119.3 2_554 . ?
C44 C43 C48 117.3(5) . . ?
C44 C43 C49 120.8(8) . . ?
C48 C43 C49 121.9(8) . . ?
C45 C44 C43 125.4(6) . . ?
C45 C44 H44 117.3 . . ?
C43 C44 H44 117.3 . . ?
C44 C45 C46 120.3(6) . . ?
C44 C45 H45 119.9 . . ?
C46 C45 H45 119.9 . . ?
C45 C46 C47 123.7(6) . . ?
C45 C46 H46 118.2 . . ?
C47 C46 H46 118.2 . . ?
C46 C47 C48 116.8(5) . . ?
C46 C47 H47 121.6 . . ?
C48 C47 H47 121.6 . . ?
C43 C48 C47 116.6(5) . . ?
C43 C48 H48 121.7 . . ?
C47 C48 H48 121.7 . . ?
C43 C49 H49A 109.5 . . ?
C43 C49 H49B 109.5 . . ?
H49A C49 H49B 109.5 . . ?
C43 C49 H49C 109.5 . . ?
H49A C49 H49C 109.5 . . ?
H49B C49 H49C 109.5 . . ?
C51 C50 C55 127.7(15) . . ?
C51 C50 C56 109.9(14) . . ?
C55 C50 C56 122.4(15) . . ?
C52 C51 C50 116.6(17) . . ?
C52 C51 H51 121.7 . . ?
C50 C51 H51 121.7 . . ?
C53 C52 C51 119.5(18) . . ?
C53 C52 H52 120.2 . . ?
C51 C52 H52 120.2 . . ?
C52 C53 C54 130.2(19) . . ?
C52 C53 H53 114.9 . . ?
C54 C53 H53 114.9 . . ?
C53 C54 C55 110.4(16) . . ?
C53 C54 H54 124.8 . . ?
C55 C54 H54 124.8 . . ?
C50 C55 C54 115.4(16) . . ?
C50 C55 H55 122.3 . . ?
C54 C55 H55 122.3 . . ?
C50 C56 H56A 109.5 . . ?
C50 C56 H56B 109.5 . . ?
H56A C56 H56B 109.5 . . ?
C50 C56 H56C 109.5 . . ?
H56A C56 H56C 109.5 . . ?
H56B C56 H56C 109.5 . . ?

loop_
_geom_bond_atom_site_label_1
_geom_bond_atom_site_label_2
_geom_bond_distance
_geom_bond_site_symmetry_2
_geom_bond_publ_flag
Tb1 O2 2.2767(18) . ?
Tb1 O1 2.2894(17) . ?
Tb1 N12 2.462(2) . ?
Tb1 N2 2.516(2) . ?
Tb1 N10 2.523(2) . ?
Tb1 N6 2.525(2) . ?
Tb1 N8 2.539(2) . ?
Tb1 N4 2.570(2) . ?
O1 C34 1.267(3) . ?
O2 C36 1.278(3) . ?
B1 N3 1.530(4) . ?
B1 N7 1.543(4) . ?
B1 N1 1.558(4) . ?
B1 H1 1.0000 . ?
B2 N9 1.540(3) . ?
B2 N5 1.542(4) . ?
B2 N11 1.547(3) . ?
B2 H2 1.0000 . ?
N1 C32 1.308(4) . ?
N1 N2 1.381(3) . ?
N2 C30 1.336(4) . ?
N3 C26 1.347(3) . ?
N3 N4 1.370(3) . ?
N4 C24 1.335(3) . ?
N5 C17 1.344(3) . ?
N5 N6 1.372(3) . ?
N6 C15 1.335(3) . ?
N7 C29 1.349(4) . ?
N7 N8 1.374(3) . ?
N8 C27 1.345(4) . ?
N9 C18 1.354(3) . ?
N9 N10 1.361(3) . ?
N10 C20 1.337(3) . ?
N11 C21 1.344(3) . ?
N11 N12 1.363(3) . ?
N12 C23 1.340(3) . ?
C15 C16 1.392(4) . ?
C15 H15 0.9500 . ?
C16 C17 1.377(4) . ?
C16 H16 0.9500 . ?
C17 H17 0.9500 . ?
C18 C19 1.373(4) . ?
C18 H18 0.9500 . ?
C19 C20 1.387(4) . ?
C19 H19 0.9500 . ?
C20 H20 0.9500 . ?
C21 C22 1.381(4) . ?
C21 H21 0.9500 . ?
C22 C23 1.388(4) . ?
C22 H22 0.9500 . ?
C23 H23 0.9500 . ?
C24 C25 1.398(4) . ?
C24 H24 0.9500 . ?
C25 C26 1.372(4) . ?
C25 H25 0.9500 . ?
C26 H26 0.9500 . ?
C27 C28 1.387(5) . ?
C27 H27 0.9500 . ?
C28 C29 1.369(5) . ?
C28 H28 0.9500 . ?
C29 H29 0.9500 . ?
C30 C31 1.390(5) . ?
C30 H30 0.9500 . ?
C31 C32 1.377(5) . ?
C31 H31 0.9500 . ?
C32 H32 0.9500 . ?
C33 C34 1.506(4) . ?
C33 H33A 0.9800 . ?
C33 H33B 0.9800 . ?
C33 H33C 0.9800 . ?
C34 C35 1.418(4) . ?
C35 C36 1.407(4) . ?
C35 C38 1.492(4) . ?
C36 C37 1.513(4) . ?
C37 H37A 0.9800 . ?
C37 H37B 0.9800 . ?
C37 H37C 0.9800 . ?
C38 C39 1.374(4) . ?
C38 C40 1.382(4) . ?
C39 C39 1.402(6) 2_554 ?
C39 H39 0.9500 . ?
C40 C40 1.397(6) 2_554 ?
C40 H40 0.9500 . ?
C43 C44 1.347(8) . ?
C43 C48 1.435(8) . ?
C43 C49 1.479(8) . ?
C44 C45 1.276(8) . ?
C44 H44 0.9500 . ?
C45 C46 1.306(8) . ?
C45 H45 0.9500 . ?
C46 C47 1.364(8) . ?
C46 H46 0.9500 . ?
C47 C48 1.455(8) . ?
C47 H47 0.9500 . ?
C48 H48 0.9500 . ?
C49 H49A 0.9800 . ?
C49 H49B 0.9800 . ?
C49 H49C 0.9800 . ?
C50 C51 1.362(16) . ?
C50 C55 1.392(15) . ?
C50 C56 1.493(15) . ?
C51 C52 1.324(16) . ?
C51 H51 0.9500 . ?
C52 C53 1.298(16) . ?
C52 H52 0.9500 . ?
C53 C54 1.424(16) . ?
C53 H53 0.9500 . ?
C54 C55 1.478(17) . ?
C54 H54 0.9500 . ?
C55 H55 0.9500 . ?
C56 H56A 0.9800 . ?
C56 H56B 0.9800 . ?
C56 H56C 0.9800 . ?

loop_
_geom_torsion_atom_site_label_1
_geom_torsion_atom_site_label_2
_geom_torsion_atom_site_label_3
_geom_torsion_atom_site_label_4
_geom_torsion
_geom_torsion_site_symmetry_1
_geom_torsion_site_symmetry_2
_geom_torsion_site_symmetry_3
_geom_torsion_site_symmetry_4
_geom_torsion_publ_flag
N3 B1 N1 C32 -121.7(3) . . . . ?
N7 B1 N1 C32 118.0(3) . . . . ?
N3 B1 N1 N2 59.3(3) . . . . ?
N7 B1 N1 N2 -61.1(3) . . . . ?
C32 N1 N2 C30 -0.5(3) . . . . ?
B1 N1 N2 C30 178.8(2) . . . . ?
C32 N1 N2 Tb1 -175.9(2) . . . . ?
B1 N1 N2 Tb1 3.3(3) . . . . ?
N7 B1 N3 C26 -123.1(3) . . . . ?
N1 B1 N3 C26 115.0(3) . . . . ?
N7 B1 N3 N4 56.2(3) . . . . ?
N1 B1 N3 N4 -65.7(3) . . . . ?
C26 N3 N4 C24 0.3(3) . . . . ?
B1 N3 N4 C24 -179.1(2) . . . . ?
C26 N3 N4 Tb1 -172.50(18) . . . . ?
B1 N3 N4 Tb1 8.1(3) . . . . ?
N9 B2 N5 C17 -126.2(3) . . . . ?
N11 B2 N5 C17 113.5(3) . . . . ?
N9 B2 N5 N6 51.7(3) . . . . ?
N11 B2 N5 N6 -68.5(3) . . . . ?
C17 N5 N6 C15 0.0(3) . . . . ?
B2 N5 N6 C15 -178.3(2) . . . . ?
C17 N5 N6 Tb1 -165.92(18) . . . . ?
B2 N5 N6 Tb1 15.8(3) . . . . ?
N3 B1 N7 C29 111.5(3) . . . . ?
N1 B1 N7 C29 -127.0(3) . . . . ?
N3 B1 N7 N8 -59.8(3) . . . . ?
N1 B1 N7 N8 61.7(3) . . . . ?
C29 N7 N8 C27 0.4(3) . . . . ?
B1 N7 N8 C27 173.1(3) . . . . ?
C29 N7 N8 Tb1 -176.11(19) . . . . ?
B1 N7 N8 Tb1 -3.4(3) . . . . ?
N5 B2 N9 C18 120.3(3) . . . . ?
N11 B2 N9 C18 -119.4(3) . . . . ?
N5 B2 N9 N10 -59.4(3) . . . . ?
N11 B2 N9 N10 60.9(3) . . . . ?
C18 N9 N10 C20 0.2(3) . . . . ?
B2 N9 N10 C20 179.9(2) . . . . ?
C18 N9 N10 Tb1 177.41(16) . . . . ?
B2 N9 N10 Tb1 -2.8(3) . . . . ?
N9 B2 N11 C21 123.8(3) . . . . ?
N5 B2 N11 C21 -117.2(3) . . . . ?
N9 B2 N11 N12 -55.3(3) . . . . ?
N5 B2 N11 N12 63.7(3) . . . . ?
C21 N11 N12 C23 -0.4(3) . . . . ?
B2 N11 N12 C23 178.8(2) . . . . ?
C21 N11 N12 Tb1 172.84(17) . . . . ?
B2 N11 N12 Tb1 -7.9(3) . . . . ?
N5 N6 C15 C16 -0.1(3) . . . . ?
Tb1 N6 C15 C16 163.8(2) . . . . ?
N6 C15 C16 C17 0.2(4) . . . . ?
N6 N5 C17 C16 0.2(3) . . . . ?
B2 N5 C17 C16 178.3(3) . . . . ?
C15 C16 C17 N5 -0.3(4) . . . . ?
N10 N9 C18 C19 -0.3(3) . . . . ?
B2 N9 C18 C19 -180.0(2) . . . . ?
N9 C18 C19 C20 0.2(3) . . . . ?
N9 N10 C20 C19 -0.1(3) . . . . ?
Tb1 N10 C20 C19 -176.98(18) . . . . ?
C18 C19 C20 N10 -0.1(3) . . . . ?
N12 N11 C21 C22 0.1(3) . . . . ?
B2 N11 C21 C22 -179.1(2) . . . . ?
N11 C21 C22 C23 0.3(3) . . . . ?
N11 N12 C23 C22 0.6(3) . . . . ?
Tb1 N12 C23 C22 -172.28(18) . . . . ?
C21 C22 C23 N12 -0.6(3) . . . . ?
N3 N4 C24 C25 -0.2(3) . . . . ?
Tb1 N4 C24 C25 172.01(18) . . . . ?
N4 C24 C25 C26 0.1(3) . . . . ?
N4 N3 C26 C25 -0.2(3) . . . . ?
B1 N3 C26 C25 179.1(3) . . . . ?
C24 C25 C26 N3 0.1(3) . . . . ?
N7 N8 C27 C28 -0.5(4) . . . . ?
Tb1 N8 C27 C28 175.7(2) . . . . ?
N8 C27 C28 C29 0.3(4) . . . . ?
N8 N7 C29 C28 -0.2(4) . . . . ?
B1 N7 C29 C28 -172.4(3) . . . . ?
C27 C28 C29 N7 0.0(4) . . . . ?
N1 N2 C30 C31 0.4(3) . . . . ?
Tb1 N2 C30 C31 175.8(2) . . . . ?
N2 C30 C31 C32 -0.2(4) . . . . ?
N2 N1 C32 C31 0.3(4) . . . . ?
B1 N1 C32 C31 -178.8(3) . . . . ?
C30 C31 C32 N1 -0.1(4) . . . . ?
Tb1 O1 C34 C35 -5.5(4) . . . . ?
Tb1 O1 C34 C33 175.1(2) . . . . ?
O1 C34 C35 C36 5.5(4) . . . . ?
C33 C34 C35 C36 -175.2(3) . . . . ?
O1 C34 C35 C38 -171.9(3) . . . . ?
C33 C34 C35 C38 7.4(4) . . . . ?
Tb1 O2 C36 C35 -9.4(5) . . . . ?
Tb1 O2 C36 C37 172.0(2) . . . . ?
C34 C35 C36 O2 1.4(5) . . . . ?
C38 C35 C36 O2 178.8(3) . . . . ?
C34 C35 C36 C37 180.0(3) . . . . ?
C38 C35 C36 C37 -2.6(4) . . . . ?
C36 C35 C38 C39 -88.1(4) . . . . ?
C34 C35 C38 C39 89.3(4) . . . . ?
C36 C35 C38 C40 93.1(4) . . . . ?
C34 C35 C38 C40 -89.5(4) . . . . ?
C40 C38 C39 C39 -0.2(6) . . . 2_554 ?
C35 C38 C39 C39 -179.0(4) . . . 2_554 ?
C39 C38 C40 C40 0.0(8) . . . 2_554 ?
C35 C38 C40 C40 178.8(5) . . . 2_554 ?
C48 C43 C44 C45 1.1(7) . . . . ?
C49 C43 C44 C45 -179.9(5) . . . . ?
C43 C44 C45 C46 -0.7(8) . . . . ?
C44 C45 C46 C47 -0.3(8) . . . . ?
C45 C46 C47 C48 0.7(7) . . . . ?
C44 C43 C48 C47 -0.6(6) . . . . ?
C49 C43 C48 C47 -179.6(5) . . . . ?
C46 C47 C48 C43 -0.2(6) . . . . ?
C55 C50 C51 C52 -1(4) . . . . ?
C56 C50 C51 C52 174.9(15) . . . . ?
C50 C51 C52 C53 -2(3) . . . . ?
C51 C52 C53 C54 1(3) . . . . ?
C52 C53 C54 C55 2(3) . . . . ?
C51 C50 C55 C54 4(4) . . . . ?
C56 C50 C55 C54 -171.1(14) . . . . ?
C53 C54 C55 C50 -5(3) . . . . ?
